data_2201441
loop_
_publ_author_name
'Andrade, L. C. R.'
'Paix\~ao, J. A.'
'de Almeida, M. J. M.'
'Cruz Silva, M. M.'
'Moreno, M. J. S. M'
'S\'a e Melo, M. L.'
'Campos Neves, A. S.'

_publ_section_title
;
 20-Oxopregn-5-ene-3\b,16\a-diyl diacetate
;
_journal_issue 8
_journal_name_full 'Acta Crystallographica Section E'
_journal_page_first o898
_journal_page_last o900
_journal_paper_doi 10.1107/S1600536802012862
_journal_volume 58
_journal_year 2002
_chemical_formula_iupac 'C25 H36 O5'
_chemical_formula_moiety 'C25 H36 O5'
_chemical_formula_sum 'C25 H36 O5'
_chemical_formula_weight 416.54
_chemical_name_systematic
;
 20-Oxopregn-5-ene-3\b,16\a-diyl diacetate
;
_space_group_IT_number 4
_symmetry_cell_setting monoclinic
_symmetry_space_group_name_Hall 'P 2yb'
_symmetry_space_group_name_H-M 'P 1 21 1'
_atom_sites_solution_hydrogens geom
_atom_sites_solution_primary direct
_atom_sites_solution_secondary difmap
_audit_creation_method SHELXL-97
_cell_angle_alpha 90.00
_cell_angle_beta 99.18(2)
_cell_angle_gamma 90.00
_cell_formula_units_Z 4
_cell_length_a 14.892(2)
_cell_length_b 9.375(3)
_cell_length_c 17.119(7)
_cell_measurement_reflns_used 25
_cell_measurement_temperature 293(2)
_cell_measurement_theta_max 29.19
_cell_measurement_theta_min 10.20
_cell_volume 2359.4(13)
_computing_cell_refinement 'CAD-4 Software'
_computing_data_collection 'CAD-4 Software (Enraf-Nonius, 1989)'
_computing_data_reduction 'HELENA (Spek, 1997)'
_computing_molecular_graphics 'ORTEPII (Johnson, 1976)'
_computing_publication_material SHELXL97
_computing_structure_refinement 'SHELXL97 (Sheldrick, 1997)'
_computing_structure_solution 'SHELXS97 (Sheldrick, 1997)'
_diffrn_ambient_temperature 293(2)
_diffrn_measured_fraction_theta_full 0.996
_diffrn_measured_fraction_theta_max 0.996
_diffrn_measurement_device_type 'Enraf-Nonius MACH3'
_diffrn_measurement_method 'profile data from \w-2\q'
_diffrn_radiation_monochromator graphite
_diffrn_radiation_type CuK\a
_diffrn_radiation_wavelength 1.54180
_diffrn_reflns_av_R_equivalents 0.0343
_diffrn_reflns_av_sigmaI/netI 0.0228
_diffrn_reflns_limit_h_max 18
_diffrn_reflns_limit_h_min -18
_diffrn_reflns_limit_k_max 11
_diffrn_reflns_limit_k_min -11
_diffrn_reflns_limit_l_max 5
_diffrn_reflns_limit_l_min -21
_diffrn_reflns_number 7913
_diffrn_reflns_theta_full 71.91
_diffrn_reflns_theta_max 71.91
_diffrn_reflns_theta_min 4.29
_diffrn_standards_decay_% 5.7
_diffrn_standards_interval_time 180
_diffrn_standards_number 3
_exptl_absorpt_coefficient_mu 0.643
_exptl_absorpt_correction_T_max 0.868
_exptl_absorpt_correction_T_min 0.831
_exptl_absorpt_correction_type '\y scan'
_exptl_absorpt_process_details '(North et al., 1968)'
_exptl_crystal_colour colourless
_exptl_crystal_density_diffrn 1.173
_exptl_crystal_density_method 'not measured'
_exptl_crystal_description prism
_exptl_crystal_F_000 904
_exptl_crystal_size_max 0.55
_exptl_crystal_size_mid 0.24
_exptl_crystal_size_min 0.22
_refine_diff_density_max 0.273
_refine_diff_density_min -0.210
_refine_ls_extinction_coef 0.0014(2)
_refine_ls_extinction_expression Fc^*^=kFc[1+0.001xFc^2^\l^3^/sin(2\q)]^-1/4^
_refine_ls_extinction_method SHELXL97
_refine_ls_goodness_of_fit_ref 1.048
_refine_ls_hydrogen_treatment constr
_refine_ls_matrix_type full
_refine_ls_number_parameters 559
_refine_ls_number_reflns 4918
_refine_ls_number_restraints 19
_refine_ls_restrained_S_all 1.050
_refine_ls_R_factor_all 0.0474
_refine_ls_R_factor_gt 0.0434
_refine_ls_shift/su_max <0.001
_refine_ls_shift/su_mean 0.000
_refine_ls_structure_factor_coef Fsqd
_refine_ls_weighting_details 'calc w = 1/[\s^2^(Fo^2^)+(0.0752P)^2^+0.3449P] where P = (Fo^2^+2Fc^2^)/3'
_refine_ls_weighting_scheme calc
_refine_ls_wR_factor_gt 0.1185
_refine_ls_wR_factor_ref 0.1236
_reflns_number_gt 4607
_reflns_number_total 4918
_reflns_threshold_expression I>2\s(I)
_cod_data_source_file cv6128.cif
_cod_data_source_block I
_cod_original_cell_volume 2359.3(13)
_cod_original_sg_symbol_H-M 'P 21'
_cod_database_code 2201441
_cod_database_fobs_code 2201441

loop_
_symmetry_equiv_pos_as_xyz
'x, y, z'
'-x, y+1/2, -z'

loop_
_atom_site_label
_atom_site_fract_x
_atom_site_fract_y
_atom_site_fract_z
_atom_site_U_iso_or_equiv
_atom_site_adp_type
_atom_site_calc_flag
_atom_site_refinement_flags
_atom_site_occupancy
_atom_site_disorder_assembly
_atom_site_disorder_group
_atom_site_type_symbol
C1 0.26743(14) 1.0714(3) -0.15071(12) 0.0402(5) Uani d . 1 . . C
H1 0.2153 1.0711 -0.1232 0.048 Uiso calc R 1 . . H
H2 0.2929 1.1669 -0.1467 0.048 Uiso calc R 1 . . H
C2 0.23502(16) 1.0375(3) -0.23795(13) 0.0473(5) Uani d . 1 . . C
H3 0.2053 0.9451 -0.2426 0.057 Uiso calc R 1 . . H
H4 0.1912 1.1086 -0.2607 0.057 Uiso calc R 1 . . H
C3 0.31479(17) 1.0361(3) -0.28261(13) 0.0492(6) Uani d . 1 . . C
H5 0.3402 1.1324 -0.2836 0.059 Uiso calc R 1 . . H
C4 0.38824(15) 0.9331(3) -0.24550(12) 0.0466(5) Uani d . 1 . . C
H6 0.3661 0.8362 -0.2545 0.056 Uiso calc R 1 . . H
H7 0.4412 0.9439 -0.2715 0.056 Uiso calc R 1 . . H
C5 0.41630(14) 0.9564(3) -0.15757(12) 0.0384(4) Uani d . 1 . . C
C6 0.50353(14) 0.9618(3) -0.12594(13) 0.0449(5) Uani d . 1 . . C
H8 0.5461 0.9575 -0.1602 0.054 Uiso calc R 1 . . H
C7 0.53864(14) 0.9745(3) -0.03917(13) 0.0467(6) Uani d . 1 . . C
H9 0.5633 1.0695 -0.0282 0.056 Uiso calc R 1 . . H
H10 0.5877 0.9067 -0.0249 0.056 Uiso calc R 1 . . H
C8 0.46513(13) 0.9473(3) 0.01179(11) 0.0366(4) Uani d . 1 . . C
H11 0.4532 0.8446 0.0125 0.044 Uiso calc R 1 . . H
C9 0.37675(13) 1.0243(3) -0.02481(11) 0.0362(4) Uani d . 1 . . C
H12 0.3937 1.1238 -0.0321 0.043 Uiso calc R 1 . . H
C10 0.33931(13) 0.9664(2) -0.10865(11) 0.0350(4) Uani d . 1 . . C
C11 0.30510(14) 1.0276(3) 0.03064(12) 0.0446(5) Uani d . 1 . . C
H13 0.2574 1.0939 0.0093 0.054 Uiso calc R 1 . . H
H14 0.2778 0.9337 0.0311 0.054 Uiso calc R 1 . . H
C12 0.34218(16) 1.0711(3) 0.11631(13) 0.0489(6) Uani d . 1 . . C
H15 0.3605 1.1705 0.1176 0.059 Uiso calc R 1 . . H
H16 0.2946 1.0608 0.1486 0.059 Uiso calc R 1 . . H
C13 0.42348(15) 0.9787(3) 0.15022(12) 0.0414(5) Uani d . 1 . . C
C14 0.49571(14) 0.9976(3) 0.09621(12) 0.0390(5) Uani d . 1 . . C
H17 0.5071 1.1003 0.0934 0.047 Uiso calc R 1 . . H
C15 0.58139(16) 0.9316(3) 0.14376(14) 0.0516(6) Uani d . 1 . . C
H18 0.6357 0.9768 0.1307 0.062 Uiso calc R 1 . . H
H19 0.5842 0.8301 0.1333 0.062 Uiso calc R 1 . . H
C16 0.57225(17) 0.9591(3) 0.23074(14) 0.0491(5) Uani d . 1 . . C
H20 0.5755 0.8687 0.2597 0.059 Uiso calc R 1 . . H
C17 0.47905(16) 1.0283(3) 0.23044(12) 0.0494(6) Uani d . 1 . . C
H21 0.4875 1.1316 0.2266 0.059 Uiso calc R 1 . . H
C18 0.39438(19) 0.8229(3) 0.15759(16) 0.0539(6) Uani d . 1 . . C
H22 0.3721 0.7853 0.1059 0.065 Uiso calc R 1 . . H
H23 0.3471 0.8181 0.1897 0.065 Uiso calc R 1 . . H
H24 0.4456 0.7676 0.1818 0.065 Uiso calc R 1 . . H
C19 0.29632(16) 0.8175(3) -0.10503(13) 0.0437(5) Uani d . 1 . . C
H25 0.2877 0.7751 -0.1567 0.052 Uiso calc R 1 . . H
H26 0.2386 0.8263 -0.0872 0.052 Uiso calc R 1 . . H
H27 0.3359 0.7583 -0.0689 0.052 Uiso calc R 1 . . H
C20 0.4319(2) 1.0023(5) 0.30185(15) 0.0715(9) Uani d . 1 . . C
C21 0.4801(4) 0.9208(13) 0.3698(3) 0.199(5) Uani d . 1 . . C
H28 0.5346 0.9705 0.3919 0.299 Uiso calc R 1 . . H
H29 0.4955 0.8279 0.3523 0.299 Uiso calc R 1 . . H
H30 0.4414 0.9109 0.4093 0.299 Uiso calc R 1 . . H
C22 0.7234(2) 1.0019(4) 0.29556(19) 0.0670(8) Uani d . 1 . . C
C23 0.7868(3) 1.1103(5) 0.3367(3) 0.1005(15) Uani d . 1 . . C
H31 0.8340 1.0634 0.3723 0.121 Uiso calc R 1 . . H
H32 0.7539 1.1735 0.3661 0.121 Uiso calc R 1 . . H
H33 0.8133 1.1639 0.2984 0.121 Uiso calc R 1 . . H
C24 0.3232(3) 1.0304(6) -0.42116(17) 0.0830(12) Uani d . 1 . . C
C25 0.2799(4) 0.9711(9) -0.49828(19) 0.126(2) Uani d U 1 . . C
H34 0.2160 0.9923 -0.5065 0.151 Uiso calc R 1 . . H
H35 0.2884 0.8696 -0.4983 0.151 Uiso calc R 1 . . H
H36 0.3071 1.0131 -0.5400 0.151 Uiso calc R 1 . . H
O3 0.27999(13) 0.9902(3) -0.36243(10) 0.0641(6) Uani d . 1 . . O
O16 0.64080(13) 1.0570(2) 0.26956(11) 0.0585(5) Uani d . 1 . . O
O20 0.35677(19) 1.0427(4) 0.30273(13) 0.1002(10) Uani d . 1 . . O
O22 0.74277(18) 0.8810(3) 0.2837(2) 0.1015(10) Uani d . 1 . . O
O24 0.3903(3) 1.1018(5) -0.41074(18) 0.1195(13) Uani d . 1 . . O
O3' 1.01408(16) 1.0022(3) 1.19400(10) 0.0700(6) Uani d D 1 . . O
O16' 0.85990(15) 0.8047(3) 0.53584(10) 0.0627(5) Uani d . 1 . . O
O20' 0.6692(2) 1.0199(5) 0.50838(17) 0.1202(13) Uani d . 1 A . O
O22' 0.9502(2) 0.9442(4) 0.47721(15) 0.0928(9) Uani d . 1 . . O
C1' 0.83948(16) 0.9112(4) 1.01638(12) 0.0523(7) Uani d . 1 A . C
H1' 0.7737 0.9201 1.0077 0.063 Uiso calc R 1 . . H
H2' 0.8540 0.8114 1.0102 0.063 Uiso calc R 1 . . H
C2' 0.87613(17) 0.9567(4) 1.10112(13) 0.0584(7) Uani d . 1 . . C
H3' 0.8584 1.0544 1.1094 0.070 Uiso calc R 1 A . H
H4' 0.8506 0.8963 1.1380 0.070 Uiso calc R 1 . . H
C3' 0.97846(17) 0.9447(3) 1.11596(13) 0.0521(6) Uani d . 1 A . C
H5' 0.9962 0.8444 1.1133 0.062 Uiso calc R 1 . . H
C4' 1.02101(16) 1.0306(4) 1.05689(13) 0.0516(6) Uani d . 1 . . C
H6' 1.0123 1.1313 1.0661 0.062 Uiso calc R 1 A . H
H7' 1.0859 1.0122 1.0647 0.062 Uiso calc R 1 . . H
C5' 0.98088(14) 0.9951(3) 0.97280(13) 0.0415(5) Uani d . 1 A . C
C6' 1.03424(15) 0.9629(3) 0.91967(14) 0.0482(6) Uani d . 1 . . C
H8' 1.0965 0.9591 0.9375 0.058 Uiso calc R 1 A . H
C7' 1.00259(15) 0.9326(4) 0.83432(14) 0.0521(6) Uani d . 1 A . C
H9' 1.0081 0.8312 0.8249 0.062 Uiso calc R 1 . . H
H10' 1.0414 0.9825 0.8029 0.062 Uiso calc R 1 . . H
C8' 0.90374(14) 0.9785(3) 0.80781(12) 0.0403(5) Uani d . 1 . . C
H11' 0.9017 1.0828 0.8043 0.048 Uiso calc R 1 A . H
C9' 0.84546(13) 0.9306(3) 0.86991(11) 0.0368(4) Uani d . 1 A . C
H12' 0.8550 0.8276 0.8766 0.044 Uiso calc R 1 . . H
C10' 0.87759(14) 0.9988(3) 0.95212(12) 0.0386(5) Uani d . 1 . . C
C11' 0.74330(14) 0.9517(4) 0.84108(12) 0.0474(6) Uani d . 1 . . C
H13' 0.7296 1.0527 0.8426 0.057 Uiso calc R 1 A . H
H14' 0.7098 0.9040 0.8776 0.057 Uiso calc R 1 . . H
C12' 0.70933(15) 0.8957(4) 0.75715(13) 0.0524(7) Uani d . 1 A . C
H15' 0.7137 0.7925 0.7568 0.063 Uiso calc R 1 . . H
H16' 0.6460 0.9216 0.7414 0.063 Uiso calc R 1 . . H
C13' 0.76543(16) 0.9580(3) 0.69870(12) 0.0471(6) Uani d . 1 . . C
C14' 0.86516(15) 0.9174(3) 0.72774(12) 0.0426(5) Uani d . 1 A . C
H17' 0.8662 0.8135 0.7340 0.051 Uiso calc R 1 . . H
C15' 0.91405(19) 0.9495(4) 0.65724(14) 0.0586(7) Uani d . 1 . . C
H18' 0.9358 1.0472 0.6591 0.070 Uiso calc R 1 A . H
H19' 0.9652 0.8856 0.6567 0.070 Uiso calc R 1 . . H
C16' 0.8408(2) 0.9251(4) 0.58459(14) 0.0575(7) Uani d . 1 A . C
H20' 0.8326 1.0120 0.5524 0.069 Uiso calc R 1 . . H
C17' 0.75196(18) 0.8882(4) 0.61512(13) 0.0556(7) Uani d . 1 A . C
H21' 0.7505 0.7846 0.6223 0.067 Uiso calc R 1 . . H
C18' 0.7514(3) 1.1203(4) 0.68946(18) 0.0677(8) Uani d . 1 A . C
H22' 0.6884 1.1399 0.6704 0.081 Uiso calc R 1 . . H
H23' 0.7879 1.1563 0.6524 0.081 Uiso calc R 1 . . H
H24' 0.7691 1.1658 0.7398 0.081 Uiso calc R 1 . . H
C19' 0.84553(18) 1.1545(3) 0.95438(11) 0.0562(7) Uani d . 1 A . C
H25' 0.8785 1.2013 1.0000 0.067 Uiso calc R 1 . . H
H26' 0.7817 1.1565 0.9571 0.067 Uiso calc R 1 . . H
H27' 0.8564 1.2030 0.9074 0.067 Uiso calc R 1 . . H
C20' 0.66675(16) 0.9300(3) 0.55996(10) 0.0764(10) Uani d . 1 . . C
C21' 0.57991(14) 0.8635(3) 0.57203(11) 0.1007(17) Uani d . 1 A . C
H28' 0.5339 0.9356 0.5701 0.121 Uiso calc R 1 . . H
H29' 0.5878 0.8171 0.6227 0.121 Uiso calc R 1 . . H
H30' 0.5617 0.7944 0.5311 0.121 Uiso calc R 1 . . H
C22' 0.9147(2) 0.8312(4) 0.48243(15) 0.0612(7) Uani d . 1 . . C
C23' 0.9240(3) 0.7050(5) 0.4318(2) 0.0845(11) Uani d . 1 . . C
H31' 0.9568 0.7316 0.3901 0.101 Uiso calc R 1 . . H
H32' 0.8647 0.6708 0.4094 0.101 Uiso calc R 1 . . H
H33' 0.9566 0.6311 0.4632 0.101 Uiso calc R 1 . . H
C24a' 1.0321(3) 0.9168(5) 1.25419(19) 0.0617(12) Uani d PD 0.721(5) A 1 C
C25a' 1.0745(6) 0.9923(10) 1.3274(3) 0.088(2) Uani d PD 0.721(5) A 1 C
H34a' 1.1346 1.0230 1.3216 0.105 Uiso calc PR 0.721(5) A 1 H
H35a' 1.0781 0.9288 1.3717 0.105 Uiso calc PR 0.721(5) A 1 H
H36a' 1.0383 1.0738 1.3360 0.105 Uiso calc PR 0.721(5) A 1 H
O24a' 1.0068(3) 0.7943(4) 1.24975(19) 0.0952(14) Uani d PD 0.721(5) A 1 O
C24b' 1.0870(6) 0.9461(13) 1.2355(5) 0.065(3) Uiso d PD 0.279(5) A 2 C
C25b' 1.1039(13) 0.994(3) 1.3190(7) 0.076(6) Uiso d PD 0.279(5) A 2 C
H34b' 1.1374 0.9222 1.3513 0.091 Uiso calc PR 0.279(5) A 2 H
H35b' 1.0468 1.0104 1.3369 0.091 Uiso calc PR 0.279(5) A 2 H
H36b' 1.1383 1.0812 1.3230 0.091 Uiso calc PR 0.279(5) A 2 H
O24b' 1.1362(7) 0.8763(13) 1.2036(6) 0.101(4) Uiso d PD 0.279(5) A 2 O

loop_
_atom_site_aniso_label
_atom_site_aniso_U_11
_atom_site_aniso_U_22
_atom_site_aniso_U_33
_atom_site_aniso_U_12
_atom_site_aniso_U_13
_atom_site_aniso_U_23
C1 0.0351(9) 0.0473(13) 0.0383(10) 0.0019(9) 0.0057(8) 0.0036(9)
C2 0.0439(11) 0.0577(15) 0.0387(10) 0.0025(12) 0.0015(8) 0.0055(11)
C3 0.0528(12) 0.0579(15) 0.0369(10) 0.0003(12) 0.0076(9) 0.0065(11)
C4 0.0449(11) 0.0588(15) 0.0366(10) 0.0012(11) 0.0080(8) -0.0004(10)
C5 0.0382(10) 0.0420(12) 0.0359(9) -0.0001(9) 0.0085(8) 0.0000(9)
C6 0.0365(10) 0.0598(15) 0.0404(10) 0.0022(11) 0.0119(8) -0.0004(11)
C7 0.0322(9) 0.0636(16) 0.0440(11) 0.0001(11) 0.0053(8) -0.0015(11)
C8 0.0338(9) 0.0396(11) 0.0357(9) -0.0005(9) 0.0034(7) -0.0007(9)
C9 0.0363(9) 0.0376(11) 0.0347(9) 0.0004(9) 0.0053(7) -0.0005(8)
C10 0.0327(9) 0.0374(11) 0.0351(9) -0.0013(9) 0.0063(7) 0.0010(8)
C11 0.0379(10) 0.0585(15) 0.0374(10) 0.0065(11) 0.0060(8) -0.0015(10)
C12 0.0479(12) 0.0607(16) 0.0381(11) 0.0105(12) 0.0074(9) -0.0065(11)
C13 0.0444(11) 0.0442(13) 0.0350(9) 0.0019(10) 0.0043(8) -0.0022(9)
C14 0.0392(10) 0.0391(11) 0.0371(10) -0.0017(9) 0.0016(8) -0.0021(9)
C15 0.0450(11) 0.0606(16) 0.0452(11) 0.0068(12) -0.0054(9) -0.0040(12)
C16 0.0524(12) 0.0453(13) 0.0449(11) 0.0012(11) -0.0063(9) -0.0020(10)
C17 0.0552(12) 0.0544(15) 0.0361(10) 0.0046(12) -0.0006(9) -0.0040(11)
C18 0.0593(14) 0.0526(15) 0.0495(12) -0.0086(13) 0.0077(11) 0.0062(12)
C19 0.0466(11) 0.0427(12) 0.0415(10) -0.0083(10) 0.0066(9) 0.0007(10)
C20 0.0761(18) 0.100(3) 0.0371(11) 0.010(2) 0.0047(11) -0.0027(15)
C21 0.115(3) 0.421(15) 0.065(2) 0.088(6) 0.026(2) 0.105(5)
C22 0.0610(16) 0.0562(18) 0.0735(18) -0.0009(14) -0.0206(14) 0.0077(15)
C23 0.083(2) 0.078(3) 0.119(3) -0.008(2) -0.048(2) 0.005(2)
C24 0.084(2) 0.122(3) 0.0474(14) 0.025(3) 0.0233(14) 0.0204(19)
C25 0.132(3) 0.208(7) 0.0393(15) 0.038(5) 0.0154(18) 0.002(3)
O3 0.0660(11) 0.0900(17) 0.0351(8) 0.0057(12) 0.0044(7) 0.0050(9)
O16 0.0627(10) 0.0487(11) 0.0549(10) 0.0008(9) -0.0187(8) -0.0016(8)
O20 0.0988(18) 0.147(3) 0.0599(12) 0.041(2) 0.0290(12) 0.0137(17)
O22 0.0680(14) 0.0635(17) 0.159(3) 0.0096(13) -0.0247(16) -0.0088(17)
O24 0.123(2) 0.163(4) 0.0847(18) -0.007(3) 0.0516(18) 0.033(2)
O3' 0.0925(14) 0.0726(15) 0.0381(9) -0.0007(12) -0.0106(8) -0.0027(9)
O16' 0.0817(13) 0.0684(13) 0.0424(8) -0.0016(11) 0.0237(8) -0.0074(9)
O20' 0.110(2) 0.167(4) 0.0743(16) 0.004(2) -0.0135(14) 0.048(2)
O22' 0.1130(19) 0.103(2) 0.0750(15) -0.0253(19) 0.0524(14) -0.0179(15)
C1' 0.0434(11) 0.0793(19) 0.0352(10) -0.0086(12) 0.0101(8) 0.0020(12)
C2' 0.0583(14) 0.083(2) 0.0357(10) -0.0013(15) 0.0120(9) -0.0014(13)
C3' 0.0585(13) 0.0586(16) 0.0362(10) -0.0001(13) -0.0012(9) -0.0022(11)
C4' 0.0452(11) 0.0652(17) 0.0416(11) -0.0065(12) -0.0013(9) -0.0007(12)
C5' 0.0384(10) 0.0469(13) 0.0385(10) -0.0037(9) 0.0045(8) 0.0029(9)
C6' 0.0329(9) 0.0648(17) 0.0468(11) -0.0010(11) 0.0062(8) 0.0036(12)
C7' 0.0379(10) 0.0752(19) 0.0462(11) -0.0002(12) 0.0160(9) -0.0022(12)
C8' 0.0384(10) 0.0481(13) 0.0366(9) -0.0020(10) 0.0127(8) -0.0001(9)
C9' 0.0346(9) 0.0436(12) 0.0333(9) 0.0002(9) 0.0091(7) -0.0006(9)
C10' 0.0370(10) 0.0456(13) 0.0335(9) 0.0017(9) 0.0069(7) -0.0014(9)
C11' 0.0358(10) 0.0738(17) 0.0341(9) -0.0002(12) 0.0102(7) -0.0043(11)
C12' 0.0386(11) 0.083(2) 0.0355(10) -0.0050(12) 0.0068(8) -0.0042(12)
C13' 0.0477(11) 0.0621(16) 0.0321(10) 0.0048(12) 0.0083(8) -0.0011(11)
C14' 0.0434(11) 0.0510(14) 0.0360(10) 0.0005(10) 0.0146(8) -0.0020(10)
C15' 0.0590(14) 0.082(2) 0.0393(11) -0.0113(15) 0.0211(10) -0.0051(13)
C16' 0.0725(16) 0.0660(18) 0.0372(11) -0.0010(15) 0.0189(11) -0.0019(12)
C17' 0.0617(14) 0.0739(19) 0.0315(10) -0.0001(15) 0.0085(9) -0.0035(12)
C18' 0.084(2) 0.065(2) 0.0526(14) 0.0188(17) 0.0055(14) 0.0032(14)
C19' 0.0614(15) 0.0556(16) 0.0491(13) 0.0144(13) 0.0007(11) -0.0135(12)
C20' 0.0744(18) 0.118(3) 0.0349(11) 0.005(2) 0.0019(11) 0.0021(16)
C21' 0.0643(18) 0.180(5) 0.0535(16) -0.002(3) -0.0054(13) 0.006(2)
C22' 0.0660(16) 0.081(2) 0.0386(11) 0.0047(17) 0.0149(11) -0.0033(13)
C23' 0.099(3) 0.098(3) 0.0621(18) 0.007(2) 0.0289(17) -0.0191(19)
C24a' 0.073(3) 0.072(3) 0.0379(17) 0.015(2) 0.0032(16) 0.0011(17)
C25a' 0.092(5) 0.134(7) 0.0320(18) -0.008(5) -0.006(2) 0.000(3)
O24a' 0.166(4) 0.067(2) 0.0516(16) 0.013(3) 0.0132(19) 0.0066(15)

loop_
_atom_type_symbol
_atom_type_description
_atom_type_scat_dispersion_real
_atom_type_scat_dispersion_imag
_atom_type_scat_source
C C 0.0181 0.0091 'International Tables Vol C Tables 4.2.6.8 and 6.1.1.4'
O O 0.0492 0.0322 'International Tables Vol C Tables 4.2.6.8 and 6.1.1.4'
H H 0.0000 0.0000 'International Tables Vol C Tables 4.2.6.8 and 6.1.1.4'

loop_
_geom_angle_atom_site_label_1
_geom_angle_atom_site_label_2
_geom_angle_atom_site_label_3
_geom_angle
C2 C1 C10 114.2(2)
C2 C1 H1 108.7
C10 C1 H1 108.7
C2 C1 H2 108.7
C10 C1 H2 108.7
H1 C1 H2 107.6
C3 C2 C1 110.17(18)
C3 C2 H3 109.6
C1 C2 H3 109.6
C3 C2 H4 109.6
C1 C2 H4 109.6
H3 C2 H4 108.1
O3 C3 C2 106.74(19)
O3 C3 C4 109.3(2)
C2 C3 C4 111.4(2)
O3 C3 H5 109.8
C2 C3 H5 109.8
C4 C3 H5 109.8
C5 C4 C3 113.0(2)
C5 C4 H6 109.0
C3 C4 H6 109.0
C5 C4 H7 109.0
C3 C4 H7 109.0
H6 C4 H7 107.8
C6 C5 C4 120.61(19)
C6 C5 C10 123.09(19)
C4 C5 C10 116.25(17)
C5 C6 C7 124.88(19)
C5 C6 H8 117.6
C7 C6 H8 117.6
C6 C7 C8 112.62(17)
C6 C7 H9 109.1
C8 C7 H9 109.1
C6 C7 H10 109.1
C8 C7 H10 109.1
H9 C7 H10 107.8
C14 C8 C7 111.00(17)
C14 C8 C9 110.36(17)
C7 C8 C9 109.43(17)
C14 C8 H11 108.7
C7 C8 H11 108.7
C9 C8 H11 108.7
C11 C9 C8 112.94(17)
C11 C9 C10 113.32(16)
C8 C9 C10 111.67(17)
C11 C9 H12 106.1
C8 C9 H12 106.1
C10 C9 H12 106.1
C5 C10 C19 108.61(19)
C5 C10 C1 107.99(17)
C19 C10 C1 109.54(17)
C5 C10 C9 109.78(16)
C19 C10 C9 111.68(17)
C1 C10 C9 109.18(18)
C12 C11 C9 114.55(18)
C12 C11 H13 108.6
C9 C11 H13 108.6
C12 C11 H14 108.6
C9 C11 H14 108.6
H13 C11 H14 107.6
C13 C12 C11 110.8(2)
C13 C12 H15 109.5
C11 C12 H15 109.5
C13 C12 H16 109.5
C11 C12 H16 109.5
H15 C12 H16 108.1
C12 C13 C18 110.7(2)
C12 C13 C14 107.13(19)
C18 C13 C14 113.2(2)
C12 C13 C17 116.3(2)
C18 C13 C17 109.2(2)
C14 C13 C17 99.88(17)
C8 C14 C15 118.59(19)
C8 C14 C13 113.84(17)
C15 C14 C13 103.74(18)
C8 C14 H17 106.6
C15 C14 H17 106.6
C13 C14 H17 106.6
C14 C15 C16 104.6(2)
C14 C15 H18 110.8
C16 C15 H18 110.8
C14 C15 H19 110.8
C16 C15 H19 110.8
H18 C15 H19 108.9
O16 C16 C17 107.7(2)
O16 C16 C15 112.6(2)
C17 C16 C15 106.72(18)
O16 C16 H20 109.9
C17 C16 H20 109.9
C15 C16 H20 109.9
C20 C17 C16 117.5(2)
C20 C17 C13 114.3(2)
C16 C17 C13 103.30(19)
C20 C17 H21 107.0
C16 C17 H21 107.0
C13 C17 H21 107.0
C13 C18 H22 109.5
C13 C18 H23 109.5
H22 C18 H23 109.5
C13 C18 H24 109.5
H22 C18 H24 109.5
H23 C18 H24 109.5
C10 C19 H25 109.5
C10 C19 H26 109.5
H25 C19 H26 109.5
C10 C19 H27 109.5
H25 C19 H27 109.5
H26 C19 H27 109.5
O20 C20 C21 119.8(3)
O20 C20 C17 121.1(3)
C21 C20 C17 119.1(3)
C20 C21 H28 109.5
C20 C21 H29 109.5
H28 C21 H29 109.5
C20 C21 H30 109.5
H28 C21 H30 109.5
H29 C21 H30 109.5
O22 C22 O16 122.8(3)
O22 C22 C23 125.3(3)
O16 C22 C23 111.9(3)
C22 C23 H31 109.5
C22 C23 H32 109.5
H31 C23 H32 109.5
C22 C23 H33 109.5
H31 C23 H33 109.5
H32 C23 H33 109.5
O24 C24 O3 122.7(3)
O24 C24 C25 125.4(4)
O3 C24 C25 111.9(4)
C24 C25 H34 109.5
C24 C25 H35 109.5
H34 C25 H35 109.5
C24 C25 H36 109.5
H34 C25 H36 109.5
H35 C25 H36 109.5
C24 O3 C3 119.0(3)
C22 O16 C16 116.7(2)
C24a' O3' C3' 119.9(3)
C24b' O3' C3' 119.8(5)
C22' O16' C16' 116.3(3)
C2' C1' C10' 114.2(2)
C2' C1' H1' 108.7
C10' C1' H1' 108.7
C2' C1' H2' 108.7
C10' C1' H2' 108.7
H1' C1' H2' 107.6
C3' C2' C1' 109.7(2)
C3' C2' H3' 109.7
C1' C2' H3' 109.7
C3' C2' H4' 109.7
C1' C2' H4' 109.7
H3' C2' H4' 108.2
O3' C3' C2' 109.7(2)
O3' C3' C4' 106.7(2)
C2' C3' C4' 111.6(2)
O3' C3' H5' 109.6
C2' C3' H5' 109.6
C4' C3' H5' 109.6
C5' C4' C3' 112.2(2)
C5' C4' H6' 109.2
C3' C4' H6' 109.2
C5' C4' H7' 109.2
C3' C4' H7' 109.2
H6' C4' H7' 107.9
C6' C5' C4' 120.9(2)
C6' C5' C10' 122.41(19)
C4' C5' C10' 116.71(19)
C5' C6' C7' 125.6(2)
C5' C6' H8' 117.2
C7' C6' H8' 117.2
C6' C7' C8' 112.07(19)
C6' C7' H9' 109.2
C8' C7' H9' 109.2
C6' C7' H10' 109.2
C8' C7' H10' 109.2
H9' C7' H10' 107.9
C14' C8' C7' 111.74(19)
C14' C8' C9' 109.89(17)
C7' C8' C9' 109.49(18)
C14' C8' H11' 108.6
C7' C8' H11' 108.6
C9' C8' H11' 108.6
C11' C9' C8' 112.23(17)
C11' C9' C10' 112.64(17)
C8' C9' C10' 112.28(17)
C11' C9' H12' 106.4
C8' C9' H12' 106.4
C10' C9' H12' 106.4
C5' C10' C19' 108.8(2)
C5' C10' C9' 110.82(17)
C19' C10' C9' 111.24(17)
C5' C10' C1' 107.06(18)
C19' C10' C1' 109.5(2)
C9' C10' C1' 109.29(19)
C9' C11' C12' 114.70(18)
C9' C11' H13' 108.6
C12' C11' H13' 108.6
C9' C11' H14' 108.6
C12' C11' H14' 108.6
H13' C11' H14' 107.6
C13' C12' C11' 110.6(2)
C13' C12' H15' 109.5
C11' C12' H15' 109.5
C13' C12' H16' 109.5
C11' C12' H16' 109.5
H15' C12' H16' 108.1
C12' C13' C14' 107.26(19)
C12' C13' C18' 111.5(3)
C14' C13' C18' 112.7(3)
C12' C13' C17' 116.1(2)
C14' C13' C17' 99.77(19)
C18' C13' C17' 109.0(2)
C8' C14' C15' 118.6(2)
C8' C14' C13' 114.05(18)
C15' C14' C13' 104.61(19)
C8' C14' H17' 106.2
C15' C14' H17' 106.2
C13' C14' H17' 106.2
C16' C15' C14' 104.1(2)
C16' C15' H18' 110.9
C14' C15' H18' 110.9
C16' C15' H19' 110.9
C14' C15' H19' 110.9
H18' C15' H19' 109.0
O16' C16' C15' 113.6(3)
O16' C16' C17' 106.1(2)
C15' C16' C17' 107.27(19)
O16' C16' H20' 109.9
C15' C16' H20' 109.9
C17' C16' H20' 109.9
C20' C17' C16' 114.4(2)
C20' C17' C13' 116.0(2)
C16' C17' C13' 103.1(2)
C20' C17' H21' 107.6
C16' C17' H21' 107.6
C13' C17' H21' 107.6
C13' C18' H22' 109.5
C13' C18' H23' 109.5
H22' C18' H23' 109.5
C13' C18' H24' 109.5
H22' C18' H24' 109.5
H23' C18' H24' 109.5
C10' C19' H25' 109.5
C10' C19' H26' 109.5
H25' C19' H26' 109.5
C10' C19' H27' 109.5
H25' C19' H27' 109.5
H26' C19' H27' 109.5
O20' C20' C21' 121.2(2)
O20' C20' C17' 120.7(3)
C21' C20' C17' 118.03(15)
C20' C21' H28' 109.5
C20' C21' H29' 109.5
H28' C21' H29' 109.5
C20' C21' H30' 109.5
H28' C21' H30' 109.5
H29' C21' H30' 109.5
O22' C22' O16' 122.7(3)
O22' C22' C23' 125.4(3)
O16' C22' C23' 112.0(3)
C22' C23' H31' 109.5
C22' C23' H32' 109.5
H31' C23' H32' 109.5
C22' C23' H33' 109.5
H31' C23' H33' 109.5
H32' C23' H33' 109.5
O24a' C24a' O3' 120.9(4)
O24a' C24a' C25a' 126.3(5)
O3' C24a' C25a' 112.4(4)
O24b' C24b' O3' 119.5(9)
O24b' C24b' C25b' 126.5(11)
O3' C24b' C25b' 113.6(11)
C24a' C25a' H34a' 109.5
C24a' C25a' H35a' 109.5
H34a' C25a' H35a' 109.5
C24b' C25b' H36b' 109.5
H34b' C25b' H36b' 109.5
H35b' C25b' H36b' 109.5

loop_
_geom_bond_atom_site_label_1
_geom_bond_atom_site_label_2
_geom_bond_site_symmetry_2
_geom_bond_distance
_geom_bond_publ_flag
C1 C2 . 1.528(3) ?
C1 C10 . 1.545(3) ?
C1 H1 . 0.9700 ?
C1 H2 . 0.9700 ?
C2 C3 . 1.512(3) ?
C2 H3 . 0.9700 ?
C2 H4 . 0.9700 ?
C3 O3 . 1.448(3) ?
C3 C4 . 1.520(4) ?
C3 H5 . 0.9800 ?
C4 C5 . 1.512(3) ?
C4 H6 . 0.9700 ?
C4 H7 . 0.9700 ?
C5 C6 . 1.326(3) ?
C5 C10 . 1.527(3) ?
C6 C7 . 1.499(3) ?
C6 H8 . 0.9300 ?
C7 C8 . 1.526(3) ?
C7 H9 . 0.9700 ?
C7 H10 . 0.9700 ?
C8 C14 . 1.519(3) ?
C8 C9 . 1.543(3) ?
C8 H11 . 0.9800 ?
C9 C11 . 1.537(3) ?
C9 C10 . 1.552(3) ?
C9 H12 . 0.9800 ?
C10 C19 . 1.542(3) ?
C11 C12 . 1.537(3) ?
C11 H13 . 0.9700 ?
C11 H14 . 0.9700 ?
C12 C13 . 1.526(3) ?
C12 H15 . 0.9700 ?
C12 H16 . 0.9700 ?
C13 C18 . 1.535(4) ?
C13 C14 . 1.536(3) ?
C13 C17 . 1.557(3) ?
C14 C15 . 1.530(3) ?
C14 H17 . 0.9800 ?
C15 C16 . 1.539(4) ?
C15 H18 . 0.9700 ?
C15 H19 . 0.9700 ?
C16 O16 . 1.452(3) ?
C16 C17 . 1.531(4) ?
C16 H20 . 0.9800 ?
C17 C20 . 1.523(4) ?
C17 H21 . 0.9800 ?
C18 H22 . 0.9600 ?
C18 H23 . 0.9600 ?
C18 H24 . 0.9600 ?
C19 H25 . 0.9600 ?
C19 H26 . 0.9600 ?
C19 H27 . 0.9600 ?
C20 O20 . 1.184(4) ?
C20 C21 . 1.478(6) ?
C21 H28 . 0.9600 ?
C21 H29 . 0.9600 ?
C21 H30 . 0.9600 ?
C22 O22 . 1.195(5) ?
C22 O16 . 1.343(4) ?
C22 C23 . 1.485(5) ?
C23 H31 . 0.9600 ?
C23 H32 . 0.9600 ?
C23 H33 . 0.9600 ?
C24 O24 . 1.192(6) ?
C24 O3 . 1.332(4) ?
C24 C25 . 1.482(6) ?
C25 H34 . 0.9600 ?
C25 H35 . 0.9600 ?
C25 H36 . 0.9600 ?
O3' C24a' . 1.298(4) ?
O3' C24b' . 1.310(6) ?
O3' C3' . 1.459(3) ?
O16' C22' . 1.342(3) ?
O16' C16' . 1.458(4) ?
O20' C20' . 1.226(4) ?
O22' C22' . 1.194(5) ?
C1' C2' . 1.527(3) ?
C1' C10' . 1.551(3) ?
C1' H1' . 0.9700 ?
C1' H2' . 0.9700 ?
C2' C3' . 1.509(4) ?
C2' H3' . 0.9700 ?
C2' H4' . 0.9700 ?
C3' C4' . 1.509(4) ?
C3' H5' . 0.9800 ?
C4' C5' . 1.505(3) ?
C4' H6' . 0.9700 ?
C4' H7' . 0.9700 ?
C5' C6' . 1.334(3) ?
C5' C10' . 1.523(3) ?
C6' C7' . 1.489(3) ?
C6' H8' . 0.9300 ?
C7' C8' . 1.531(3) ?
C7' H9' . 0.9700 ?
C7' H10' . 0.9700 ?
C8' C14' . 1.512(3) ?
C8' C9' . 1.543(3) ?
C8' H11' . 0.9800 ?
C9' C11' . 1.536(3) ?
C9' C10' . 1.551(3) ?
C9' H12' . 0.9800 ?
C10' C19' . 1.538(3) ?
C11' C12' . 1.537(3) ?
C11' H13' . 0.9700 ?
C11' H14' . 0.9700 ?
C12' C13' . 1.519(3) ?
C12' H15' . 0.9700 ?
C12' H16' . 0.9700 ?
C13' C14' . 1.537(3) ?
C13' C18' . 1.541(5) ?
C13' C17' . 1.557(3) ?
C14' C15' . 1.535(3) ?
C14' H17' . 0.9800 ?
C15' C16' . 1.535(4) ?
C15' H18' . 0.9700 ?
C15' H19' . 0.9700 ?
C16' C17' . 1.537(4) ?
C16' H20' . 0.9800 ?
C17' C20' . 1.508(3) ?
C17' H21' . 0.9800 ?
C18' H22' . 0.9600 ?
C18' H23' . 0.9600 ?
C18' H24' . 0.9600 ?
C19' H25' . 0.9600 ?
C19' H26' . 0.9600 ?
C19' H27' . 0.9600 ?
C20' C21' . 1.480(3) ?
C21' H28' . 0.9600 ?
C21' H29' . 0.9600 ?
C21' H30' . 0.9600 ?
C22' C23' . 1.486(5) ?
C23' H31' . 0.9600 ?
C23' H32' . 0.9600 ?
C23' H33' . 0.9600 ?
C24a' O24a' . 1.208(5) ?
C24a' C25a' . 1.489(5) ?
C25a' H34a' . 0.9600 ?
C25a' H35a' . 0.9600 ?
C25a' H36a' . 0.9600 ?
C24b' O24b' . 1.179(7) ?
C24b' C25b' . 1.482(7) ?
C25b' H34b' . 0.9600 ?
C25b' H35b' . 0.9600 ?
C25b' H36b' . 0.9600 ?

loop_
_geom_torsion_atom_site_label_1
_geom_torsion_atom_site_label_2
_geom_torsion_atom_site_label_3
_geom_torsion_atom_site_label_4
_geom_torsion
C10 C1 C2 C3 -58.1(3)
C1 C2 C3 O3 174.7(2)
C1 C2 C3 C4 55.4(3)
O3 C3 C4 C5 -169.3(2)
C2 C3 C4 C5 -51.6(3)
C3 C4 C5 C6 -132.9(3)
C3 C4 C5 C10 49.5(3)
C4 C5 C6 C7 -175.7(3)
C10 C5 C6 C7 1.7(5)
C5 C6 C7 C8 12.9(4)
C6 C7 C8 C14 -165.4(2)
C6 C7 C8 C9 -43.3(3)
C14 C8 C9 C11 -46.2(3)
C7 C8 C9 C11 -168.7(2)
C14 C8 C9 C10 -175.35(17)
C7 C8 C9 C10 62.2(2)
C6 C5 C10 C19 -106.9(3)
C4 C5 C10 C19 70.6(3)
C6 C5 C10 C1 134.4(3)
C4 C5 C10 C1 -48.1(3)
C6 C5 C10 C9 15.5(3)
C4 C5 C10 C9 -167.0(2)
C2 C1 C10 C5 52.5(2)
C2 C1 C10 C19 -65.6(2)
C2 C1 C10 C9 171.83(18)
C11 C9 C10 C5 -175.8(2)
C8 C9 C10 C5 -46.9(2)
C11 C9 C10 C19 -55.3(2)
C8 C9 C10 C19 73.6(2)
C11 C9 C10 C1 66.0(2)
C8 C9 C10 C1 -165.10(17)
C8 C9 C11 C12 46.3(3)
C10 C9 C11 C12 174.6(2)
C9 C11 C12 C13 -53.1(3)
C11 C12 C13 C18 -65.5(3)
C11 C12 C13 C14 58.4(3)
C11 C12 C13 C17 169.0(2)
C7 C8 C14 C15 -59.8(3)
C9 C8 C14 C15 178.7(2)
C7 C8 C14 C13 177.8(2)
C9 C8 C14 C13 56.3(3)
C12 C13 C14 C8 -62.5(3)
C18 C13 C14 C8 59.9(3)
C17 C13 C14 C8 175.9(2)
C12 C13 C14 C15 167.3(2)
C18 C13 C14 C15 -70.4(2)
C17 C13 C14 C15 45.6(2)
C8 C14 C15 C16 -158.9(2)
C13 C14 C15 C16 -31.5(3)
C14 C15 C16 O16 -113.5(2)
C14 C15 C16 C17 4.5(3)
O16 C16 C17 C20 -88.2(3)
C15 C16 C17 C20 150.6(3)
O16 C16 C17 C13 144.9(2)
C15 C16 C17 C13 23.7(3)
C12 C13 C17 C20 74.0(3)
C18 C13 C17 C20 -52.2(3)
C14 C13 C17 C20 -171.2(3)
C12 C13 C17 C16 -157.1(2)
C18 C13 C17 C16 76.7(2)
C14 C13 C17 C16 -42.3(2)
C16 C17 C20 O20 -173.8(4)
C13 C17 C20 O20 -52.4(5)
C16 C17 C20 C21 4.1(7)
C13 C17 C20 C21 125.5(6)
O24 C24 O3 C3 0.8(6)
C25 C24 O3 C3 178.6(4)
C2 C3 O3 C24 154.1(3)
C4 C3 O3 C24 -85.3(4)
O22 C22 O16 C16 4.5(5)
C23 C22 O16 C16 -177.9(3)
C17 C16 O16 C22 161.9(3)
C15 C16 O16 C22 -80.7(3)
C10' C1' C2' C3' -58.1(4)
C24a' O3' C3' C2' 96.1(4)
C24b' O3' C3' C2' 146.6(7)
C24a' O3' C3' C4' -142.9(3)
C24b' O3' C3' C4' -92.4(8)
C1' C2' C3' O3' 174.1(3)
C1' C2' C3' C4' 56.1(4)
O3' C3' C4' C5' -172.6(2)
C2' C3' C4' C5' -52.8(3)
C3' C4' C5' C6' -129.1(3)
C3' C4' C5' C10' 51.2(3)
C4' C5' C6' C7' -177.1(3)
C10' C5' C6' C7' 2.6(5)
C5' C6' C7' C8' 14.5(4)
C6' C7' C8' C14' -166.7(2)
C6' C7' C8' C9' -44.7(3)
C14' C8' C9' C11' -47.8(3)
C7' C8' C9' C11' -170.9(2)
C14' C8' C9' C10' -175.86(19)
C7' C8' C9' C10' 61.1(3)
C6' C5' C10' C19' -110.5(3)
C4' C5' C10' C19' 69.2(3)
C6' C5' C10' C9' 12.1(3)
C4' C5' C10' C9' -168.2(2)
C6' C5' C10' C1' 131.2(3)
C4' C5' C10' C1' -49.1(3)
C11' C9' C10' C5' -171.5(2)
C8' C9' C10' C5' -43.6(3)
C11' C9' C10' C19' -50.3(3)
C8' C9' C10' C19' 77.6(2)
C11' C9' C10' C1' 70.8(3)
C8' C9' C10' C1' -161.3(2)
C2' C1' C10' C5' 52.6(3)
C2' C1' C10' C19' -65.2(3)
C2' C1' C10' C9' 172.7(2)
C8' C9' C11' C12' 47.8(3)
C10' C9' C11' C12' 175.7(2)
C9' C11' C12' C13' -53.5(3)
C11' C12' C13' C14' 57.6(3)
C11' C12' C13' C18' -66.2(3)
C11' C12' C13' C17' 168.1(2)
C7' C8' C14' C15' -57.1(3)
C9' C8' C14' C15' -178.8(2)
C7' C8' C14' C13' 179.0(2)
C9' C8' C14' C13' 57.3(3)
C12' C13' C14' C8' -62.4(3)
C18' C13' C14' C8' 60.7(3)
C17' C13' C14' C8' 176.1(2)
C12' C13' C14' C15' 166.4(2)
C18' C13' C14' C15' -70.5(3)
C17' C13' C14' C15' 44.9(3)
C8' C14' C15' C16' -158.6(2)
C13' C14' C15' C16' -30.2(3)
C22' O16' C16' C15' -84.2(3)
C22' O16' C16' C17' 158.2(2)
C14' C15' C16' O16' -114.0(3)
C14' C15' C16' C17' 3.0(3)
O16' C16' C17' C20' -86.7(3)
C15' C16' C17' C20' 151.5(3)
O16' C16' C17' C13' 146.5(2)
C15' C16' C17' C13' 24.7(3)
C12' C13' C17' C20' 77.3(3)
C14' C13' C17' C20' -167.9(2)
C18' C13' C17' C20' -49.6(3)
C12' C13' C17' C16' -156.9(2)
C14' C13' C17' C16' -42.1(3)
C18' C13' C17' C16' 76.2(3)
C16' C17' C20' O20' -19.8(4)
C13' C17' C20' O20' 100.1(3)
C16' C17' C20' C21' 162.55(19)
C13' C17' C20' C21' -77.6(3)
C16' O16' C22' O22' 3.8(4)
C16' O16' C22' C23' -175.6(3)
C24b' O3' C24a' O24a' -115.0(9)
C3' O3' C24a' O24a' -11.8(6)
C24b' O3' C24a' C25a' 72.3(8)
C3' O3' C24a' C25a' 175.5(4)
C24a' O3' C24b' O24b' 122.3(17)
C3' O3' C24b' O24b' 19.1(17)
C24a' O3' C24b' C25b' -64.7(12)
C3' O3' C24b' C25b' -167.9(11)
